data_7206314
loop_
_publ_author_name
'Ma, Lu-Fang'
'Li, Xiu-Qin'
'Wang, Li-Ya'
'Hou, Hong-Wei'

_publ_section_title
;
 Syntheses and characterization of nickel(ii) and cobalt(ii)
 coordination polymers based on 5-bromoisophthalate anion and
 bis(imidazole) ligands
;
_journal_issue 14
_journal_name_full CrystEngComm
_journal_page_first 4625
_journal_paper_doi 10.1039/c1ce05308f
_journal_volume 13
_journal_year 2011
_chemical_formula_sum 'C17 H17 Br N4 Ni O5'
_chemical_formula_weight 495.97
_chemical_name_systematic
;
?
;
_space_group_IT_number 2
_symmetry_cell_setting triclinic
_symmetry_space_group_name_Hall '-P 1'
_symmetry_space_group_name_H-M 'P -1'
_atom_sites_solution_hydrogens geom
_atom_sites_solution_primary direct
_atom_sites_solution_secondary difmap
_audit_creation_method SHELXL-97
_cell_angle_alpha 108.3960(10)
_cell_angle_beta 106.2630(10)
_cell_angle_gamma 102.9210(10)
_cell_formula_units_Z 2
_cell_length_a 9.7514(13)
_cell_length_b 10.1430(14)
_cell_length_c 11.2886(16)
_cell_measurement_reflns_used 2865
_cell_measurement_temperature 296(2)
_cell_measurement_theta_max 26.19
_cell_measurement_theta_min 2.44
_cell_volume 955.6(2)
_computing_cell_refinement 'Bruker SMART'
_computing_data_collection 'Bruker SMART'
_computing_data_reduction 'Bruker SAINT'
_computing_molecular_graphics 'Bruker SHELXTL'
_computing_publication_material 'Bruker SHELXTL'
_computing_structure_refinement 'SHELXL-97 (Sheldrick, 1997)'
_computing_structure_solution 'SHELXS-97 (Sheldrick, 1990)'
_diffrn_ambient_temperature 296(2)
_diffrn_measured_fraction_theta_full 0.993
_diffrn_measured_fraction_theta_max 0.993
_diffrn_measurement_device_type 'CCD area detector'
_diffrn_measurement_method 'phi and omega scans'
_diffrn_radiation_monochromator graphite
_diffrn_radiation_source 'fine-focus sealed tube'
_diffrn_radiation_type MoK\a
_diffrn_radiation_wavelength 0.71073
_diffrn_reflns_av_R_equivalents 0.0201
_diffrn_reflns_av_sigmaI/netI 0.0312
_diffrn_reflns_limit_h_max 11
_diffrn_reflns_limit_h_min -11
_diffrn_reflns_limit_k_max 12
_diffrn_reflns_limit_k_min -12
_diffrn_reflns_limit_l_max 13
_diffrn_reflns_limit_l_min -13
_diffrn_reflns_number 7345
_diffrn_reflns_theta_full 25.49
_diffrn_reflns_theta_max 25.49
_diffrn_reflns_theta_min 2.32
_diffrn_standards_decay_% 0
_diffrn_standards_interval_count 0
_diffrn_standards_interval_time 0
_diffrn_standards_number 0
_exptl_absorpt_coefficient_mu 3.143
_exptl_absorpt_correction_T_max 0.8100
_exptl_absorpt_correction_T_min 0.5317
_exptl_absorpt_correction_type multi-scan
_exptl_absorpt_process_details sadabs
_exptl_crystal_colour blue
_exptl_crystal_density_diffrn 1.724
_exptl_crystal_density_method 'not measured'
_exptl_crystal_description block
_exptl_crystal_F_000 500
_exptl_crystal_size_max 0.23
_exptl_crystal_size_mid 0.21
_exptl_crystal_size_min 0.07
_refine_diff_density_max 0.597
_refine_diff_density_min -0.317
_refine_diff_density_rms 0.064
_refine_ls_extinction_method none
_refine_ls_goodness_of_fit_ref 1.025
_refine_ls_hydrogen_treatment constr
_refine_ls_matrix_type full
_refine_ls_number_parameters 253
_refine_ls_number_reflns 3532
_refine_ls_number_restraints 3
_refine_ls_restrained_S_all 1.024
_refine_ls_R_factor_all 0.0374
_refine_ls_R_factor_gt 0.0279
_refine_ls_shift/su_max 0.001
_refine_ls_shift/su_mean 0.000
_refine_ls_structure_factor_coef Fsqd
_refine_ls_weighting_details 'calc w=1/[\s^2^(Fo^2^)+(0.0255P)^2^+0.6929P] where P=(Fo^2^+2Fc^2^)/3'
_refine_ls_weighting_scheme calc
_refine_ls_wR_factor_gt 0.0603
_refine_ls_wR_factor_ref 0.0650
_reflns_number_gt 2966
_reflns_number_total 3532
_reflns_threshold_expression >2sigma(I)
_cod_data_source_file c1ce05308f.txt
_cod_data_source_block c
_cod_depositor_comments
;
The following automatic conversions were performed:

'_symmetry_cell_setting' value 'Triclinic' changed to 'triclinic'
according to /home/saulius/struct/CIF-dictionaries/cif_core.dic
dictionary named 'cif_core.dic' version 2.4.1 from 2010-06-29.

Automatic conversion script
Id: cif_fix_values 1715 2011-07-08 13:25:40Z adriana 
;
_cod_original_sg_symbol_H-M P-1
_cod_database_code 7206314

loop_
_symmetry_equiv_pos_as_xyz
'x, y, z'
'-x, -y, -z'

loop_
_atom_site_label
_atom_site_type_symbol
_atom_site_fract_x
_atom_site_fract_y
_atom_site_fract_z
_atom_site_U_iso_or_equiv
_atom_site_adp_type
_atom_site_occupancy
_atom_site_symmetry_multiplicity
_atom_site_calc_flag
_atom_site_refinement_flags
_atom_site_disorder_assembly
_atom_site_disorder_group
Ni1 Ni 0.50219(4) 0.93746(3) -0.29642(3) 0.02300(10) Uani 1 1 d . . .
N1 N 0.7039(3) 1.0548(2) -0.1294(2) 0.0293(5) Uani 1 1 d . . .
N2 N 0.8739(3) 1.1342(2) 0.0769(2) 0.0316(5) Uani 1 1 d . . .
N3 N 1.1341(3) 1.5931(3) 0.3725(2) 0.0387(6) Uani 1 1 d . . .
N4 N 1.3011(3) 1.8012(2) 0.5370(2) 0.0313(5) Uani 1 1 d . . .
O1 O 0.4706(2) 0.77672(19) -0.22659(19) 0.0308(4) Uani 1 1 d . . .
O2 O 0.5863(3) 0.6372(2) -0.3283(2) 0.0413(5) Uani 1 1 d . . .
O3 O 0.4888(2) 0.12710(19) -0.33762(18) 0.0286(4) Uani 1 1 d . . .
O4 O 0.3917(2) 0.07222(19) -0.19845(19) 0.0307(4) Uani 1 1 d . . .
O5 O 0.6295(2) 0.8651(2) -0.40680(18) 0.0312(4) Uani 1 1 d D . .
H1W H 0.5870 0.8515 -0.4856 0.047 Uiso 1 1 d RD . .
H2W H 0.6259 0.7861 -0.3983 0.047 Uiso 1 1 d RD . .
C1 C 0.4415(3) 0.5462(3) -0.2151(3) 0.0241(6) Uani 1 1 d . . .
C2 C 0.4579(3) 0.4087(3) -0.2580(3) 0.0243(6) Uani 1 1 d . . .
H2 H 0.5097 0.3874 -0.3154 0.029 Uiso 1 1 calc R . .
C3 C 0.3970(3) 0.3018(3) -0.2156(2) 0.0230(6) Uani 1 1 d . . .
C4 C 0.3178(3) 0.3329(3) -0.1311(3) 0.0250(6) Uani 1 1 d . . .
H4 H 0.2765 0.2626 -0.1025 0.030 Uiso 1 1 calc R . .
C5 C 0.3015(3) 0.4702(3) -0.0904(3) 0.0253(6) Uani 1 1 d . . .
C6 C 0.3631(3) 0.5769(3) -0.1304(3) 0.0266(6) Uani 1 1 d . . .
H6 H 0.3520 0.6691 -0.1008 0.032 Uiso 1 1 calc R . .
C7 C 0.5078(3) 0.6629(3) -0.2599(3) 0.0266(6) Uani 1 1 d . . .
C8 C 0.4261(3) 0.1583(3) -0.2533(3) 0.0236(6) Uani 1 1 d . . .
C9 C 0.8474(4) 1.1066(3) -0.1283(3) 0.0369(7) Uani 1 1 d . . .
H9 H 0.8687 1.1087 -0.2032 0.044 Uiso 1 1 calc R . .
C10 C 0.9527(4) 1.1540(3) -0.0031(3) 0.0385(7) Uani 1 1 d . . .
H10 H 1.0576 1.1925 0.0236 0.046 Uiso 1 1 calc R . .
C11 C 0.7252(3) 1.0738(3) -0.0038(3) 0.0316(7) Uani 1 1 d . . .
H11 H 0.6471 1.0487 0.0257 0.038 Uiso 1 1 calc R . .
C12 C 0.9390(4) 1.1716(3) 0.2226(3) 0.0422(8) Uani 1 1 d . . .
H12A H 1.0318 1.1484 0.2435 0.051 Uiso 1 1 calc R . .
H12B H 0.8680 1.1107 0.2457 0.051 Uiso 1 1 calc R . .
C13 C 0.9744(4) 1.3345(4) 0.3092(3) 0.0470(8) Uani 1 1 d . . .
H13A H 0.8800 1.3549 0.2965 0.056 Uiso 1 1 calc R . .
H13B H 1.0217 1.3531 0.4035 0.056 Uiso 1 1 calc R . .
C14 C 1.0771(4) 1.4366(3) 0.2756(3) 0.0445(8) Uani 1 1 d . . .
H14A H 1.1632 1.4048 0.2727 0.053 Uiso 1 1 calc R . .
H14B H 1.0228 1.4298 0.1863 0.053 Uiso 1 1 calc R . .
C15 C 1.0678(4) 1.6994(4) 0.3774(3) 0.0497(9) Uani 1 1 d . . .
H15 H 0.9707 1.6868 0.3225 0.060 Uiso 1 1 calc R . .
C16 C 1.1726(4) 1.8269(3) 0.4786(3) 0.0428(8) Uani 1 1 d . . .
H16 H 1.1589 1.9181 0.5043 0.051 Uiso 1 1 calc R . .
C17 C 1.2729(4) 1.6590(3) 0.4697(3) 0.0353(7) Uani 1 1 d . . .
H17 H 1.3415 1.6106 0.4879 0.042 Uiso 1 1 calc R . .
Br1 Br 0.19094(4) 0.51523(3) 0.02190(3) 0.03922(10) Uani 1 1 d . . .

loop_
_atom_site_aniso_label
_atom_site_aniso_U_11
_atom_site_aniso_U_22
_atom_site_aniso_U_33
_atom_site_aniso_U_23
_atom_site_aniso_U_13
_atom_site_aniso_U_12
Ni1 0.0340(2) 0.01374(17) 0.02232(18) 0.00801(13) 0.01104(15) 0.00852(14)
N1 0.0373(14) 0.0215(12) 0.0263(13) 0.0081(10) 0.0121(11) 0.0076(10)
N2 0.0372(14) 0.0231(12) 0.0261(12) 0.0069(10) 0.0089(11) 0.0040(11)
N3 0.0457(16) 0.0242(13) 0.0282(13) 0.0046(10) 0.0030(12) 0.0021(12)
N4 0.0384(14) 0.0232(12) 0.0263(12) 0.0071(10) 0.0095(11) 0.0077(11)
O1 0.0474(12) 0.0187(9) 0.0342(11) 0.0152(8) 0.0198(10) 0.0138(9)
O2 0.0622(15) 0.0356(12) 0.0558(14) 0.0312(11) 0.0402(13) 0.0287(11)
O3 0.0464(12) 0.0207(9) 0.0275(10) 0.0125(8) 0.0190(9) 0.0167(9)
O4 0.0475(12) 0.0187(9) 0.0349(11) 0.0156(8) 0.0208(10) 0.0138(9)
O5 0.0441(12) 0.0256(10) 0.0268(10) 0.0114(8) 0.0163(9) 0.0125(9)
C1 0.0289(14) 0.0188(13) 0.0247(14) 0.0106(11) 0.0074(12) 0.0095(11)
C2 0.0340(15) 0.0193(13) 0.0237(14) 0.0098(11) 0.0130(12) 0.0124(12)
C3 0.0291(15) 0.0152(12) 0.0226(13) 0.0079(11) 0.0067(12) 0.0073(11)
C4 0.0271(15) 0.0205(13) 0.0294(14) 0.0131(11) 0.0108(12) 0.0071(11)
C5 0.0244(14) 0.0249(14) 0.0262(14) 0.0084(11) 0.0101(12) 0.0097(12)
C6 0.0314(15) 0.0192(13) 0.0294(15) 0.0086(11) 0.0099(12) 0.0128(12)
C7 0.0348(16) 0.0200(14) 0.0235(14) 0.0110(11) 0.0073(12) 0.0085(12)
C8 0.0318(15) 0.0152(12) 0.0223(13) 0.0083(11) 0.0077(12) 0.0077(11)
C9 0.0476(19) 0.0283(15) 0.0328(17) 0.0096(13) 0.0208(15) 0.0065(14)
C10 0.0356(17) 0.0326(17) 0.0395(18) 0.0069(14) 0.0168(15) 0.0056(14)
C11 0.0360(17) 0.0236(14) 0.0291(16) 0.0078(12) 0.0120(13) 0.0041(13)
C12 0.051(2) 0.0312(17) 0.0300(16) 0.0122(13) 0.0050(15) 0.0012(15)
C13 0.055(2) 0.0421(19) 0.0269(17) 0.0069(14) 0.0109(15) 0.0020(16)
C14 0.050(2) 0.0340(17) 0.0321(17) 0.0045(14) 0.0096(15) 0.0023(15)
C15 0.046(2) 0.044(2) 0.0420(19) 0.0120(16) -0.0014(16) 0.0161(17)
C16 0.049(2) 0.0287(16) 0.0394(18) 0.0097(14) 0.0038(16) 0.0144(15)
C17 0.0417(18) 0.0248(15) 0.0304(16) 0.0076(13) 0.0064(14) 0.0095(14)
Br1 0.03836(19) 0.04398(19) 0.0480(2) 0.02002(15) 0.02785(16) 0.02020(15)

loop_
_atom_type_symbol
_atom_type_description
_atom_type_scat_dispersion_real
_atom_type_scat_dispersion_imag
_atom_type_scat_source
C C 0.0033 0.0016 'International Tables Vol C Tables 4.2.6.8 and 6.1.1.4'
H H 0.0000 0.0000 'International Tables Vol C Tables 4.2.6.8 and 6.1.1.4'
N N 0.0061 0.0033 'International Tables Vol C Tables 4.2.6.8 and 6.1.1.4'
O O 0.0106 0.0060 'International Tables Vol C Tables 4.2.6.8 and 6.1.1.4'
Ni Ni 0.3393 1.1124 'International Tables Vol C Tables 4.2.6.8 and 6.1.1.4'
Br Br -0.2901 2.4595 'International Tables Vol C Tables 4.2.6.8 and 6.1.1.4'

loop_
_geom_angle_atom_site_label_1
_geom_angle_atom_site_label_2
_geom_angle_atom_site_label_3
_geom_angle
_geom_angle_site_symmetry_1
_geom_angle_site_symmetry_3
_geom_angle_publ_flag
O1 Ni1 N1 88.08(8) . . ?
O1 Ni1 O5 98.28(7) . . ?
N1 Ni1 O5 88.06(8) . . ?
O1 Ni1 N4 87.12(8) . 1_444 ?
N1 Ni1 N4 174.66(9) . 1_444 ?
O5 Ni1 N4 90.33(8) . 1_444 ?
O1 Ni1 O3 161.50(7) . 1_565 ?
N1 Ni1 O3 93.88(8) . 1_565 ?
O5 Ni1 O3 100.16(7) . 1_565 ?
N4 Ni1 O3 91.41(8) 1_444 1_565 ?
O1 Ni1 O4 100.07(7) . 1_565 ?
N1 Ni1 O4 89.86(8) . 1_565 ?
O5 Ni1 O4 161.45(7) . 1_565 ?
N4 Ni1 O4 93.27(8) 1_444 1_565 ?
O3 Ni1 O4 61.59(7) 1_565 1_565 ?
O1 Ni1 C8 130.80(8) . 1_565 ?
N1 Ni1 C8 90.62(9) . 1_565 ?
O5 Ni1 C8 130.83(8) . 1_565 ?
N4 Ni1 C8 94.29(9) 1_444 1_565 ?
O3 Ni1 C8 30.92(7) 1_565 1_565 ?
O4 Ni1 C8 30.73(7) 1_565 1_565 ?
C11 N1 C9 105.0(2) . . ?
C11 N1 Ni1 126.7(2) . . ?
C9 N1 Ni1 127.42(19) . . ?
C11 N2 C10 106.7(2) . . ?
C11 N2 C12 126.6(3) . . ?
C10 N2 C12 126.7(3) . . ?
C17 N3 C15 106.8(2) . . ?
C17 N3 C14 123.3(3) . . ?
C15 N3 C14 129.7(3) . . ?
C17 N4 C16 105.2(2) . . ?
C17 N4 Ni1 122.7(2) . 1_666 ?
C16 N4 Ni1 131.92(19) . 1_666 ?
C7 O1 Ni1 126.16(17) . . ?
C8 O3 Ni1 88.76(14) . 1_545 ?
C8 O4 Ni1 88.45(15) . 1_545 ?
Ni1 O5 H1W 109.5 . . ?
Ni1 O5 H2W 100.0 . . ?
H1W O5 H2W 111.9 . . ?
C6 C1 C2 119.6(2) . . ?
C6 C1 C7 119.7(2) . . ?
C2 C1 C7 120.8(2) . . ?
C1 C2 C3 120.4(2) . . ?
C1 C2 H2 119.8 . . ?
C3 C2 H2 119.8 . . ?
C4 C3 C2 119.8(2) . . ?
C4 C3 C8 120.0(2) . . ?
C2 C3 C8 120.0(2) . . ?
C5 C4 C3 118.9(2) . . ?
C5 C4 H4 120.6 . . ?
C3 C4 H4 120.6 . . ?
C6 C5 C4 121.6(2) . . ?
C6 C5 Br1 118.32(19) . . ?
C4 C5 Br1 120.1(2) . . ?
C5 C6 C1 119.7(2) . . ?
C5 C6 H6 120.1 . . ?
C1 C6 H6 120.1 . . ?
O2 C7 O1 126.5(2) . . ?
O2 C7 C1 118.8(2) . . ?
O1 C7 C1 114.6(2) . . ?
O4 C8 O3 120.9(2) . . ?
O4 C8 C3 119.8(2) . . ?
O3 C8 C3 119.3(2) . . ?
O4 C8 Ni1 60.82(13) . 1_545 ?
O3 C8 Ni1 60.32(13) . 1_545 ?
C3 C8 Ni1 173.73(19) . 1_545 ?
C10 C9 N1 110.2(3) . . ?
C10 C9 H9 124.9 . . ?
N1 C9 H9 124.9 . . ?
C9 C10 N2 106.2(3) . . ?
C9 C10 H10 126.9 . . ?
N2 C10 H10 126.9 . . ?
N1 C11 N2 111.8(3) . . ?
N1 C11 H11 124.1 . . ?
N2 C11 H11 124.1 . . ?
N2 C12 C13 113.1(3) . . ?
N2 C12 H12A 109.0 . . ?
C13 C12 H12A 109.0 . . ?
N2 C12 H12B 109.0 . . ?
C13 C12 H12B 109.0 . . ?
H12A C12 H12B 107.8 . . ?
C14 C13 C12 112.7(3) . . ?
C14 C13 H13A 109.1 . . ?
C12 C13 H13A 109.1 . . ?
C14 C13 H13B 109.1 . . ?
C12 C13 H13B 109.1 . . ?
H13A C13 H13B 107.8 . . ?
N3 C14 C13 113.7(3) . . ?
N3 C14 H14A 108.8 . . ?
C13 C14 H14A 108.8 . . ?
N3 C14 H14B 108.8 . . ?
C13 C14 H14B 108.8 . . ?
H14A C14 H14B 107.7 . . ?
C16 C15 N3 106.2(3) . . ?
C16 C15 H15 126.9 . . ?
N3 C15 H15 126.9 . . ?
C15 C16 N4 109.8(3) . . ?
C15 C16 H16 125.1 . . ?
N4 C16 H16 125.1 . . ?
N4 C17 N3 112.0(3) . . ?
N4 C17 H17 124.0 . . ?
N3 C17 H17 124.0 . . ?

loop_
_geom_bond_atom_site_label_1
_geom_bond_atom_site_label_2
_geom_bond_distance
_geom_bond_site_symmetry_2
_geom_bond_publ_flag
Ni1 O1 2.0240(18) . ?
Ni1 N1 2.074(2) . ?
Ni1 O5 2.0808(18) . ?
Ni1 N4 2.091(2) 1_444 ?
Ni1 O3 2.1394(17) 1_565 ?
Ni1 O4 2.1503(19) 1_565 ?
Ni1 C8 2.462(2) 1_565 ?
N1 C11 1.317(3) . ?
N1 C9 1.376(4) . ?
N2 C11 1.349(4) . ?
N2 C10 1.371(4) . ?
N2 C12 1.472(4) . ?
N3 C17 1.336(4) . ?
N3 C15 1.370(4) . ?
N3 C14 1.481(4) . ?
N4 C17 1.322(3) . ?
N4 C16 1.365(4) . ?
N4 Ni1 2.091(2) 1_666 ?
O1 C7 1.263(3) . ?
O2 C7 1.243(3) . ?
O3 C8 1.265(3) . ?
O3 Ni1 2.1394(17) 1_545 ?
O4 C8 1.259(3) . ?
O4 Ni1 2.1503(19) 1_545 ?
O5 H1W 0.8200 . ?
O5 H2W 0.8311 . ?
C1 C6 1.387(4) . ?
C1 C2 1.386(3) . ?
C1 C7 1.514(4) . ?
C2 C3 1.398(3) . ?
C2 H2 0.9300 . ?
C3 C4 1.392(4) . ?
C3 C8 1.498(3) . ?
C4 C5 1.382(3) . ?
C4 H4 0.9300 . ?
C5 C6 1.381(4) . ?
C5 Br1 1.897(3) . ?
C6 H6 0.9300 . ?
C8 Ni1 2.462(2) 1_545 ?
C9 C10 1.349(4) . ?
C9 H9 0.9300 . ?
C10 H10 0.9300 . ?
C11 H11 0.9300 . ?
C12 C13 1.530(4) . ?
C12 H12A 0.9700 . ?
C12 H12B 0.9700 . ?
C13 C14 1.489(4) . ?
C13 H13A 0.9700 . ?
C13 H13B 0.9700 . ?
C14 H14A 0.9700 . ?
C14 H14B 0.9700 . ?
C15 C16 1.359(4) . ?
C15 H15 0.9300 . ?
C16 H16 0.9300 . ?
C17 H17 0.9300 . ?

loop_
_geom_hbond_atom_site_label_D
_geom_hbond_atom_site_label_H
_geom_hbond_atom_site_label_A
_geom_hbond_distance_DH
_geom_hbond_distance_HA
_geom_hbond_distance_DA
_geom_hbond_angle_DHA
_geom_hbond_site_symmetry_A
O5 H1W O3 0.82 2.02 2.825(3) 165.5 2_664
O5 H2W O2 0.83 1.93 2.715(3) 157.8 .

loop_
_geom_torsion_atom_site_label_1
_geom_torsion_atom_site_label_2
_geom_torsion_atom_site_label_3
_geom_torsion_atom_site_label_4
_geom_torsion
_geom_torsion_site_symmetry_1
_geom_torsion_site_symmetry_2
_geom_torsion_site_symmetry_3
_geom_torsion_site_symmetry_4
_geom_torsion_publ_flag
O1 Ni1 N1 C11 -44.1(2) . . . . ?
O5 Ni1 N1 C11 -142.5(2) . . . . ?
N4 Ni1 N1 C11 -70.1(10) 1_444 . . . ?
O3 Ni1 N1 C11 117.4(2) 1_565 . . . ?
O4 Ni1 N1 C11 55.9(2) 1_565 . . . ?
C8 Ni1 N1 C11 86.7(2) 1_565 . . . ?
O1 Ni1 N1 C9 123.6(2) . . . . ?
O5 Ni1 N1 C9 25.2(2) . . . . ?
N4 Ni1 N1 C9 97.6(10) 1_444 . . . ?
O3 Ni1 N1 C9 -74.9(2) 1_565 . . . ?
O4 Ni1 N1 C9 -136.4(2) 1_565 . . . ?
C8 Ni1 N1 C9 -105.6(2) 1_565 . . . ?
N1 Ni1 O1 C7 -94.5(2) . . . . ?
O5 Ni1 O1 C7 -6.8(2) . . . . ?
N4 Ni1 O1 C7 83.1(2) 1_444 . . . ?
O3 Ni1 O1 C7 169.0(2) 1_565 . . . ?
O4 Ni1 O1 C7 176.0(2) 1_565 . . . ?
C8 Ni1 O1 C7 176.3(2) 1_565 . . . ?
C6 C1 C2 C3 -0.5(4) . . . . ?
C7 C1 C2 C3 179.7(2) . . . . ?
C1 C2 C3 C4 0.8(4) . . . . ?
C1 C2 C3 C8 -175.0(2) . . . . ?
C2 C3 C4 C5 -0.2(4) . . . . ?
C8 C3 C4 C5 175.6(2) . . . . ?
C3 C4 C5 C6 -0.6(4) . . . . ?
C3 C4 C5 Br1 178.76(19) . . . . ?
C4 C5 C6 C1 0.9(4) . . . . ?
Br1 C5 C6 C1 -178.5(2) . . . . ?
C2 C1 C6 C5 -0.3(4) . . . . ?
C7 C1 C6 C5 179.5(2) . . . . ?
Ni1 O1 C7 O2 9.3(4) . . . . ?
Ni1 O1 C7 C1 -167.72(16) . . . . ?
C6 C1 C7 O2 175.3(3) . . . . ?
C2 C1 C7 O2 -4.9(4) . . . . ?
C6 C1 C7 O1 -7.5(4) . . . . ?
C2 C1 C7 O1 172.3(2) . . . . ?
Ni1 O4 C8 O3 5.3(3) 1_545 . . . ?
Ni1 O4 C8 C3 -172.8(2) 1_545 . . . ?
Ni1 O3 C8 O4 -5.3(3) 1_545 . . . ?
Ni1 O3 C8 C3 172.8(2) 1_545 . . . ?
C4 C3 C8 O4 -6.8(4) . . . . ?
C2 C3 C8 O4 169.0(2) . . . . ?
C4 C3 C8 O3 175.1(2) . . . . ?
C2 C3 C8 O3 -9.1(4) . . . . ?
C4 C3 C8 Ni1 -100.6(17) . . . 1_545 ?
C2 C3 C8 Ni1 75.2(17) . . . 1_545 ?
C11 N1 C9 C10 0.8(3) . . . . ?
Ni1 N1 C9 C10 -169.01(19) . . . . ?
N1 C9 C10 N2 -1.0(3) . . . . ?
C11 N2 C10 C9 0.9(3) . . . . ?
C12 N2 C10 C9 -179.0(3) . . . . ?
C9 N1 C11 N2 -0.3(3) . . . . ?
Ni1 N1 C11 N2 169.66(17) . . . . ?
C10 N2 C11 N1 -0.4(3) . . . . ?
C12 N2 C11 N1 179.5(2) . . . . ?
C11 N2 C12 C13 -97.1(3) . . . . ?
C10 N2 C12 C13 82.8(4) . . . . ?
N2 C12 C13 C14 -55.8(4) . . . . ?
C17 N3 C14 C13 100.8(4) . . . . ?
C15 N3 C14 C13 -84.5(4) . . . . ?
C12 C13 C14 N3 -170.2(3) . . . . ?
C17 N3 C15 C16 0.5(4) . . . . ?
C14 N3 C15 C16 -174.8(3) . . . . ?
N3 C15 C16 N4 -0.6(4) . . . . ?
C17 N4 C16 C15 0.5(4) . . . . ?
Ni1 N4 C16 C15 -175.6(2) 1_666 . . . ?
C16 N4 C17 N3 -0.2(3) . . . . ?
Ni1 N4 C17 N3 176.37(19) 1_666 . . . ?
C15 N3 C17 N4 -0.2(4) . . . . ?
C14 N3 C17 N4 175.5(3) . . . . ?
